data_1547529
loop_
_publ_author_name
'Li, Hanyuan'
'Luo, Jiesi'
'Li, Bojuan'
'Yi, Xizhen'
'He, Zhengjie'

_publ_section_title
;
 Enantioselective [4 + 1]-Annulation of \a,\b-Unsaturated Imines with
 Allylic Carbonates Catalyzed by a Hybrid P-Chiral Phosphine
 Oxide-Phosphine.
;
_journal_issue 20
_journal_name_full 'Organic letters'
_journal_page_first 5637
_journal_page_last 5640
_journal_paper_doi 10.1021/acs.orglett.7b02800
_journal_volume 19
_journal_year 2017
_chemical_absolute_configuration ad
_chemical_formula_moiety 'C39 H35 N O2 P2'
_chemical_formula_sum 'C39 H35 N O2 P2'
_chemical_formula_weight 611.62
_chemical_name_systematic
;
 ? 
;
_space_group_crystal_system monoclinic
_space_group_IT_number 4
_space_group_name_Hall 'P 2yb'
_space_group_name_H-M_alt 'P 1 21 1'
_symmetry_space_group_name_Hall 'P 2yb'
_symmetry_space_group_name_H-M 'P 1 21 1'
_atom_sites_solution_hydrogens geom
_atom_sites_solution_primary direct
_audit_creation_date 2016-10-18
_audit_creation_method
;
Olex2 1.2
(compiled 2016.09.09 svn.r3337 for OlexSys, GUI svn.r5227)
;
_cell_angle_alpha 90
_cell_angle_beta 109.920(11)
_cell_angle_gamma 90
_cell_formula_units_Z 2
_cell_length_a 8.275(6)
_cell_length_b 22.390(18)
_cell_length_c 9.224(7)
_cell_measurement_reflns_used 3404
_cell_measurement_temperature 113(2)
_cell_measurement_theta_max 27.5
_cell_measurement_theta_min 3.0
_cell_volume 1607(2)
_computing_cell_refinement 'CrystalClear-SM Expert 2.1 b42 (Rigaku, 2015)'
_computing_data_collection 'CrystalClear-SM Expert 2.1 b42 (Rigaku, 2015)'
_computing_data_reduction 'CrystalClear-SM Expert 2.1 b42 (Rigaku, 2015)'
_computing_molecular_graphics 'Olex2 (Dolomanov et al., 2009)'
_computing_publication_material 'Olex2 (Dolomanov et al., 2009)'
_computing_structure_refinement 'ShelXL (Sheldrick, 2015)'
_computing_structure_solution 'ShelXS (Sheldrick, 2008)'
_diffrn_ambient_temperature 113(2)
_diffrn_detector PILT
_diffrn_detector_area_resol_mean 5.8140
_diffrn_measured_fraction_theta_full 0.996
_diffrn_measured_fraction_theta_max 0.994
_diffrn_measurement_details
;
scan:
    Number of images: 360
               Slice: -120.0000 - 60.0000
         Image width: 0.5000
            Exp time: 25.0000
       Rotation axis: Omega
               Omega: 0.0000
                 Chi: 45.0000
                 Phi: 0.0000
                 XTD: 59.8496
              2theta: -30.1038
scan:
    Number of images: 360
               Slice: -120.0000 - 60.0000
         Image width: 0.5000
            Exp time: 25.0000
       Rotation axis: Omega
               Omega: 0.0000
                 Chi: 45.0000
                 Phi: 90.0000
                 XTD: 59.8496
              2theta: -30.1038
scan:
    Number of images: 360
               Slice: -120.0000 - 60.0000
         Image width: 0.5000
            Exp time: 25.0000
       Rotation axis: Omega
               Omega: 0.0000
                 Chi: 45.0000
                 Phi: 180.0000
                 XTD: 59.8496
              2theta: -30.1038
;
_diffrn_measurement_device
;
AFC10: Fixed Chi 2 circle
;
_diffrn_measurement_device_type 'Rigaku Pilatus 200K'
_diffrn_measurement_method '\w scans'
_diffrn_measurement_specimen_support Fiber
_diffrn_orient_matrix_type d*Trek
_diffrn_orient_matrix_UB_11 0.070794
_diffrn_orient_matrix_UB_12 0.052349
_diffrn_orient_matrix_UB_13 -0.093639
_diffrn_orient_matrix_UB_21 -0.035663
_diffrn_orient_matrix_UB_22 0.082002
_diffrn_orient_matrix_UB_23 0.072808
_diffrn_orient_matrix_UB_31 0.036780
_diffrn_orient_matrix_UB_32 -0.005958
_diffrn_orient_matrix_UB_33 0.024627
_diffrn_radiation_monochromator Confocal
_diffrn_radiation_type MoK\a
_diffrn_radiation_wavelength 0.71073
_diffrn_reflns_av_R_equivalents 0.0384
_diffrn_reflns_av_unetI/netI 0.0475
_diffrn_reflns_Laue_measured_fraction_full 0.996
_diffrn_reflns_Laue_measured_fraction_max 0.994
_diffrn_reflns_limit_h_max 10
_diffrn_reflns_limit_h_min -10
_diffrn_reflns_limit_k_max 29
_diffrn_reflns_limit_k_min -28
_diffrn_reflns_limit_l_max 11
_diffrn_reflns_limit_l_min -11
_diffrn_reflns_number 14541
_diffrn_reflns_point_group_measured_fraction_full 0.973
_diffrn_reflns_point_group_measured_fraction_max 0.959
_diffrn_reflns_theta_full 25.242
_diffrn_reflns_theta_max 27.570
_diffrn_reflns_theta_min 3.002
_diffrn_source 'Rotating Anode'
_diffrn_source_current 24.0
_diffrn_source_power 1.2
_diffrn_source_voltage 50.0
_exptl_absorpt_coefficient_mu 0.171
_exptl_absorpt_correction_T_max 1.000
_exptl_absorpt_correction_T_min 0.917
_exptl_absorpt_correction_type multi-scan
_exptl_absorpt_process_details 'REQAB (Rigaku, 1998)'
_exptl_crystal_colour Colorless
_exptl_crystal_density_diffrn 1.264
_exptl_crystal_description prism
_exptl_crystal_F_000 644
_exptl_crystal_preparation Fiber
_exptl_crystal_size_max 0.2
_exptl_crystal_size_mid 0.18
_exptl_crystal_size_min 0.12
_refine_diff_density_max 0.421
_refine_diff_density_min -0.220
_refine_diff_density_rms 0.043
_refine_ls_abs_structure_details
;
 Flack x determined using 2627 quotients [(I+)-(I-)]/[(I+)+(I-)]
 (Parsons, Flack and Wagner, Acta Cryst. B69 (2013) 249-259).
;
_refine_ls_abs_structure_Flack -0.04(4)
_refine_ls_extinction_method none
_refine_ls_goodness_of_fit_ref 0.997
_refine_ls_hydrogen_treatment constr
_refine_ls_matrix_type full
_refine_ls_number_parameters 398
_refine_ls_number_reflns 7110
_refine_ls_number_restraints 1
_refine_ls_restrained_S_all 0.997
_refine_ls_R_factor_all 0.0452
_refine_ls_R_factor_gt 0.0367
_refine_ls_shift/su_max 0.000
_refine_ls_shift/su_mean 0.000
_refine_ls_structure_factor_coef Fsqd
_refine_ls_weighting_details 'w=1/[\s^2^(Fo^2^)+(0.0525P)^2^] where P=(Fo^2^+2Fc^2^)/3'
_refine_ls_weighting_scheme calc
_refine_ls_wR_factor_gt 0.0846
_refine_ls_wR_factor_ref 0.0882
_reflns_Friedel_coverage 0.881
_reflns_Friedel_fraction_full 0.948
_reflns_Friedel_fraction_max 0.922
_reflns_number_gt 6285
_reflns_number_total 7110
_reflns_threshold_expression 'I > 2\s(I)'
_cod_data_source_file ol7b02800_si_002.cif
_cod_data_source_block shelx
_cod_depositor_comments
;
The following automatic conversions were performed:

'_exptl_absorpt_correction_type' value 'Multi-scan' changed to
'multi-scan' according to
/home/data/users/saulius/crontab/automatic-downloads/rss-feeds/ACS/lib/dictionaries/cif_core.dic
dictionary named 'cif_core.dic' version 2.4.2 from 2011-04-26.

Automatic conversion script
Id: cif_fix_values 4973 2017-02-22 13:04:09Z antanas 

 Adding full bibliography for 1547527--1547529.cif.
;
_cod_database_code 1547529
_shelx_space_group_comment
;
The symmetry employed for this shelxl refinement is uniquely defined
by the following loop, which should always be used as a source of
symmetry information in preference to the above space-group names.
They are only intended as comments.
;
_shelx_estimated_absorpt_t_max 0.980
_shelx_estimated_absorpt_t_min 0.967
_olex2_refinement_description
;
1. Fixed Uiso
 At 1.2 times of:
  All C(H) groups, All C(H,H) groups
 At 1.5 times of:
  All C(H,H,H) groups
2.a Secondary CH2 refined with riding coordinates:
 C14(H14A,H14B), C21(H21A,H21B)
2.b Aromatic/amide H refined with riding coordinates:
 C2(H2), C3(H3), C4(H4), C5(H5), C6(H6), C8(H8), C9(H9), C10(H10), C11(H11),
 C16(H16), C17(H17), C18(H18), C19(H19), C20(H20), C23(H23), C24(H24), C25(H25),
  C26(H26), C29(H29), C30(H30), C31(H31), C32(H32), C33(H33), C35(H35),
 C36(H36), C37(H37), C38(H38), C39(H39)
2.c Idealised Me refined as rotating group:
 C13(H13A,H13B,H13C)
;
_shelx_shelxl_version_number 2014/8
_olex2_submission_special_instructions 'No special instructions were received'

loop_
_space_group_symop_operation_xyz
'x, y, z'
'-x, y+1/2, -z'

loop_
_atom_site_label
_atom_site_type_symbol
_atom_site_fract_x
_atom_site_fract_y
_atom_site_fract_z
_atom_site_U_iso_or_equiv
_atom_site_adp_type
_atom_site_occupancy
_atom_site_site_symmetry_order
_atom_site_calc_flag
_atom_site_refinement_flags_posn
P1 P 0.70958(8) -0.01737(3) 0.04475(8) 0.01800(15) Uani 1 1 d .
P2 P 1.08250(8) 0.19004(3) 0.24327(8) 0.01667(15) Uani 1 1 d .
O1 O 0.8485(2) -0.04841(9) 0.0068(2) 0.0238(5) Uani 1 1 d .
O2 O 0.3893(3) 0.00031(10) 0.1385(3) 0.0343(6) Uani 1 1 d .
N1 N 0.7662(3) 0.02197(10) 0.2055(3) 0.0195(5) Uani 1 1 d .
C1 C 0.5997(4) 0.03376(13) -0.1093(3) 0.0224(6) Uani 1 1 d .
C2 C 0.6285(4) 0.02634(15) -0.2479(4) 0.0322(7) Uani 1 1 d .
H2 H 0.7153 -0.0004 -0.2533 0.039 Uiso 1 1 calc R
C3 C 0.5313(5) 0.05779(17) -0.3793(4) 0.0400(9) Uani 1 1 d .
H3 H 0.5503 0.0519 -0.4742 0.048 Uiso 1 1 calc R
C4 C 0.4075(5) 0.09741(16) -0.3705(4) 0.0358(8) Uani 1 1 d .
H4 H 0.3388 0.1182 -0.4601 0.043 Uiso 1 1 calc R
C5 C 0.3834(5) 0.10690(15) -0.2319(4) 0.0349(8) Uani 1 1 d .
H5 H 0.3011 0.1354 -0.2254 0.042 Uiso 1 1 calc R
C6 C 0.4780(4) 0.07533(15) -0.1022(4) 0.0287(7) Uani 1 1 d .
H6 H 0.4597 0.0821 -0.0073 0.034 Uiso 1 1 calc R
C7 C 0.5524(3) -0.07084(13) 0.0607(3) 0.0207(6) Uani 1 1 d .
C8 C 0.5769(4) -0.12977(13) 0.0231(3) 0.0232(6) Uani 1 1 d .
H8 H 0.6763 -0.1398 -0.0012 0.028 Uiso 1 1 calc R
C9 C 0.4587(4) -0.17375(13) 0.0209(4) 0.0267(7) Uani 1 1 d .
H9 H 0.4768 -0.2137 -0.0048 0.032 Uiso 1 1 calc R
C10 C 0.3144(4) -0.15927(14) 0.0563(4) 0.0286(7) Uani 1 1 d .
H10 H 0.2333 -0.1896 0.0542 0.034 Uiso 1 1 calc R
C11 C 0.2857(4) -0.10165(15) 0.0946(4) 0.0288(7) Uani 1 1 d .
H11 H 0.1853 -0.0922 0.1179 0.035 Uiso 1 1 calc R
C12 C 0.4059(4) -0.05743(14) 0.0987(4) 0.0248(6) Uani 1 1 d .
C13 C 0.2375(5) 0.01637(18) 0.1707(6) 0.0554(12) Uani 1 1 d .
H13A H 0.1363 0.0099 0.0785 0.083 Uiso 1 1 calc GR
H13B H 0.2437 0.0586 0.2004 0.083 Uiso 1 1 calc GR
H13C H 0.2285 -0.0084 0.2553 0.083 Uiso 1 1 calc GR
C14 C 0.7839(4) -0.00559(14) 0.3551(3) 0.0234(6) Uani 1 1 d .
H14A H 0.6918 -0.0358 0.3379 0.028 Uiso 1 1 calc R
H14B H 0.7636 0.0257 0.4228 0.028 Uiso 1 1 calc R
C15 C 0.9537(4) -0.03534(13) 0.4405(4) 0.0231(6) Uani 1 1 d .
C16 C 1.0097(5) -0.08518(16) 0.3822(4) 0.0333(7) Uani 1 1 d .
H16 H 0.9443 -0.0996 0.2826 0.040 Uiso 1 1 calc R
C17 C 1.1598(5) -0.11418(18) 0.4674(5) 0.0412(9) Uani 1 1 d .
H17 H 1.1961 -0.1485 0.4264 0.049 Uiso 1 1 calc R
C18 C 1.2566(4) -0.09342(18) 0.6112(4) 0.0400(9) Uani 1 1 d .
H18 H 1.3603 -0.1131 0.6691 0.048 Uiso 1 1 calc R
C19 C 1.2026(5) -0.04416(19) 0.6707(5) 0.0446(9) Uani 1 1 d .
H19 H 1.2681 -0.0301 0.7706 0.054 Uiso 1 1 calc R
C20 C 1.0519(4) -0.01479(18) 0.5849(4) 0.0366(7) Uani 1 1 d .
H20 H 1.0163 0.0197 0.6261 0.044 Uiso 1 1 calc R
C21 C 0.8682(3) 0.07610(12) 0.2142(3) 0.0196(6) Uani 1 1 d .
H21A H 0.8839 0.0822 0.1135 0.023 Uiso 1 1 calc R
H21B H 0.9834 0.0701 0.2926 0.023 Uiso 1 1 calc R
C22 C 0.7882(3) 0.13251(13) 0.2549(3) 0.0168(5) Uani 1 1 d .
C23 C 0.6308(3) 0.12974(13) 0.2786(3) 0.0200(6) Uani 1 1 d .
H23 H 0.5728 0.0926 0.2689 0.024 Uiso 1 1 calc R
C24 C 0.5585(3) 0.18033(13) 0.3159(3) 0.0210(6) Uani 1 1 d .
H24 H 0.4520 0.1776 0.3333 0.025 Uiso 1 1 calc R
C25 C 0.6391(4) 0.23488(14) 0.3281(3) 0.0224(6) Uani 1 1 d .
H25 H 0.5883 0.2696 0.3533 0.027 Uiso 1 1 calc R
C26 C 0.7962(4) 0.23870(13) 0.3031(3) 0.0201(6) Uani 1 1 d .
H26 H 0.8518 0.2763 0.3103 0.024 Uiso 1 1 calc R
C27 C 0.8720(3) 0.18743(13) 0.2676(3) 0.0151(5) Uani 1 1 d .
C28 C 1.0258(4) 0.20284(12) 0.0354(3) 0.0199(6) Uani 1 1 d .
C29 C 1.1533(4) 0.22384(15) -0.0193(4) 0.0278(7) Uani 1 1 d .
H29 H 1.2651 0.2318 0.0515 0.033 Uiso 1 1 calc R
C30 C 1.1191(5) 0.23319(16) -0.1742(4) 0.0339(8) Uani 1 1 d .
H30 H 1.2058 0.2490 -0.2093 0.041 Uiso 1 1 calc R
C31 C 0.9589(5) 0.21966(18) -0.2788(4) 0.0385(8) Uani 1 1 d .
H31 H 0.9359 0.2255 -0.3859 0.046 Uiso 1 1 calc R
C32 C 0.8330(4) 0.19772(16) -0.2275(4) 0.0332(7) Uani 1 1 d .
H32 H 0.7233 0.1881 -0.2998 0.040 Uiso 1 1 calc R
C33 C 0.8646(4) 0.18951(15) -0.0712(3) 0.0254(6) Uani 1 1 d .
H33 H 0.7762 0.1748 -0.0367 0.031 Uiso 1 1 calc R
C34 C 1.1705(3) 0.26254(13) 0.3237(3) 0.0183(5) Uani 1 1 d .
C35 C 1.1407(4) 0.31539(14) 0.2421(4) 0.0268(6) Uani 1 1 d .
H35 H 1.0623 0.3159 0.1392 0.032 Uiso 1 1 calc R
C36 C 1.2227(4) 0.36778(15) 0.3069(4) 0.0327(7) Uani 1 1 d .
H36 H 1.2006 0.4038 0.2489 0.039 Uiso 1 1 calc R
C37 C 1.3361(4) 0.36733(15) 0.4556(4) 0.0312(7) Uani 1 1 d .
H37 H 1.3952 0.4029 0.4995 0.037 Uiso 1 1 calc R
C38 C 1.3648(4) 0.31541(16) 0.5419(4) 0.0313(7) Uani 1 1 d .
H38 H 1.4407 0.3155 0.6458 0.038 Uiso 1 1 calc R
C39 C 1.2821(4) 0.26317(14) 0.4757(3) 0.0239(6) Uani 1 1 d .
H39 H 1.3018 0.2275 0.5348 0.029 Uiso 1 1 calc R

loop_
_atom_site_aniso_label
_atom_site_aniso_U_11
_atom_site_aniso_U_22
_atom_site_aniso_U_33
_atom_site_aniso_U_23
_atom_site_aniso_U_13
_atom_site_aniso_U_12
P1 0.0166(3) 0.0149(3) 0.0222(3) -0.0009(3) 0.0063(3) 0.0003(3)
P2 0.0157(3) 0.0154(3) 0.0193(3) -0.0008(3) 0.0065(2) -0.0019(3)
O1 0.0202(10) 0.0236(11) 0.0284(11) -0.0023(9) 0.0093(8) 0.0032(8)
O2 0.0210(10) 0.0207(12) 0.0653(16) -0.0097(11) 0.0200(11) -0.0017(8)
N1 0.0200(11) 0.0158(12) 0.0246(12) -0.0014(10) 0.0101(10) -0.0034(9)
C1 0.0232(14) 0.0162(14) 0.0278(15) 0.0011(12) 0.0087(12) -0.0001(11)
C2 0.0396(17) 0.0277(17) 0.0363(17) 0.0073(14) 0.0219(15) 0.0107(14)
C3 0.056(2) 0.037(2) 0.0339(19) 0.0098(16) 0.0242(18) 0.0144(17)
C4 0.0428(19) 0.0293(19) 0.0328(19) 0.0121(15) 0.0093(15) 0.0104(15)
C5 0.0385(18) 0.0257(18) 0.0362(19) 0.0033(15) 0.0073(15) 0.0128(14)
C6 0.0305(16) 0.0270(17) 0.0274(16) -0.0001(13) 0.0081(13) 0.0059(13)
C7 0.0170(13) 0.0170(14) 0.0254(15) -0.0003(11) 0.0038(11) -0.0030(10)
C8 0.0259(15) 0.0193(15) 0.0213(14) -0.0024(11) 0.0043(12) 0.0018(11)
C9 0.0308(15) 0.0157(15) 0.0280(16) -0.0037(12) 0.0029(13) -0.0029(12)
C10 0.0236(14) 0.0214(16) 0.0335(17) -0.0012(13) 0.0002(13) -0.0089(12)
C11 0.0173(13) 0.0287(18) 0.0380(18) -0.0012(14) 0.0063(13) -0.0042(12)
C12 0.0204(14) 0.0200(15) 0.0316(16) -0.0034(12) 0.0057(12) -0.0012(11)
C13 0.0298(18) 0.035(2) 0.113(4) -0.023(2) 0.038(2) -0.0045(16)
C14 0.0216(13) 0.0262(17) 0.0248(14) -0.0005(12) 0.0110(11) -0.0018(11)
C15 0.0216(14) 0.0200(15) 0.0282(15) 0.0048(12) 0.0090(12) -0.0042(10)
C16 0.0380(18) 0.0337(19) 0.0251(16) 0.0024(14) 0.0066(14) 0.0053(15)
C17 0.044(2) 0.036(2) 0.042(2) 0.0088(16) 0.0131(17) 0.0157(16)
C18 0.0276(17) 0.043(2) 0.043(2) 0.0148(17) 0.0041(15) 0.0035(15)
C19 0.0360(19) 0.045(2) 0.038(2) -0.0021(17) -0.0063(16) -0.0054(17)
C20 0.0336(16) 0.0340(18) 0.0344(17) -0.0073(16) 0.0014(13) -0.0027(16)
C21 0.0176(12) 0.0161(14) 0.0268(15) -0.0021(11) 0.0099(11) -0.0022(10)
C22 0.0160(12) 0.0174(14) 0.0166(13) -0.0001(10) 0.0047(10) -0.0008(10)
C23 0.0165(12) 0.0213(15) 0.0219(14) 0.0015(11) 0.0063(11) -0.0014(10)
C24 0.0155(12) 0.0261(16) 0.0223(13) 0.0008(12) 0.0077(10) 0.0017(11)
C25 0.0224(13) 0.0210(15) 0.0242(15) -0.0006(11) 0.0083(12) 0.0064(11)
C26 0.0219(13) 0.0171(14) 0.0203(14) -0.0022(11) 0.0057(11) -0.0010(11)
C27 0.0136(10) 0.0167(12) 0.0146(11) -0.0009(11) 0.0042(9) 0.0001(11)
C28 0.0265(14) 0.0160(15) 0.0187(13) -0.0015(11) 0.0096(11) 0.0008(10)
C29 0.0273(15) 0.0314(18) 0.0272(16) -0.0012(13) 0.0126(13) -0.0022(13)
C30 0.0434(19) 0.0351(19) 0.0303(17) 0.0016(14) 0.0217(15) -0.0008(15)
C31 0.052(2) 0.041(2) 0.0207(16) 0.0013(15) 0.0113(15) 0.0049(17)
C32 0.0361(17) 0.033(2) 0.0231(15) -0.0032(14) 0.0011(13) -0.0020(14)
C33 0.0261(13) 0.0242(15) 0.0251(14) -0.0022(13) 0.0076(11) -0.0019(13)
C34 0.0168(12) 0.0172(14) 0.0228(13) -0.0034(11) 0.0094(11) -0.0025(10)
C35 0.0314(16) 0.0220(16) 0.0260(16) 0.0003(13) 0.0083(13) -0.0008(12)
C36 0.0455(19) 0.0181(16) 0.0406(19) -0.0027(14) 0.0225(16) -0.0056(14)
C37 0.0350(16) 0.0244(17) 0.0401(19) -0.0159(14) 0.0206(15) -0.0122(13)
C38 0.0300(16) 0.0384(19) 0.0239(16) -0.0155(14) 0.0072(13) -0.0063(14)
C39 0.0256(14) 0.0236(16) 0.0229(14) -0.0016(12) 0.0087(12) -0.0006(12)

loop_
_atom_type_symbol
_atom_type_description
_atom_type_scat_dispersion_real
_atom_type_scat_dispersion_imag
_atom_type_scat_source
C C 0.0033 0.0016 'International Tables Vol C Tables 4.2.6.8 and 6.1.1.4'
H H 0.0000 0.0000 'International Tables Vol C Tables 4.2.6.8 and 6.1.1.4'
N N 0.0061 0.0033 'International Tables Vol C Tables 4.2.6.8 and 6.1.1.4'
O O 0.0106 0.0060 'International Tables Vol C Tables 4.2.6.8 and 6.1.1.4'
P P 0.1023 0.0942 'International Tables Vol C Tables 4.2.6.8 and 6.1.1.4'

loop_
_geom_angle_atom_site_label_1
_geom_angle_atom_site_label_2
_geom_angle_atom_site_label_3
_geom_angle
O1 P1 N1 117.17(12)
O1 P1 C1 109.46(13)
O1 P1 C7 110.19(14)
N1 P1 C1 106.32(14)
N1 P1 C7 105.80(13)
C1 P1 C7 107.43(14)
C27 P2 C28 102.59(12)
C34 P2 C27 104.01(12)
C34 P2 C28 102.13(13)
C12 O2 C13 118.0(2)
C14 N1 P1 121.7(2)
C21 N1 P1 118.25(19)
C21 N1 C14 115.1(2)
C2 C1 P1 116.7(2)
C2 C1 C6 118.6(3)
C6 C1 P1 124.4(2)
C1 C2 H2 119.6
C1 C2 C3 120.7(3)
C3 C2 H2 119.6
C2 C3 H3 120.2
C4 C3 C2 119.6(3)
C4 C3 H3 120.2
C3 C4 H4 120.0
C5 C4 C3 120.0(3)
C5 C4 H4 120.0
C4 C5 H5 119.8
C4 C5 C6 120.5(3)
C6 C5 H5 119.8
C1 C6 H6 119.7
C5 C6 C1 120.6(3)
C5 C6 H6 119.7
C8 C7 P1 115.8(2)
C8 C7 C12 118.3(3)
C12 C7 P1 125.7(2)
C7 C8 H8 119.5
C9 C8 C7 121.0(3)
C9 C8 H8 119.5
C8 C9 H9 120.2
C10 C9 C8 119.6(3)
C10 C9 H9 120.2
C9 C10 H10 119.4
C9 C10 C11 121.3(3)
C11 C10 H10 119.4
C10 C11 H11 120.4
C10 C11 C12 119.2(3)
C12 C11 H11 120.4
O2 C12 C7 116.4(3)
O2 C12 C11 123.0(3)
C11 C12 C7 120.6(3)
O2 C13 H13A 109.5
O2 C13 H13B 109.5
O2 C13 H13C 109.5
H13A C13 H13B 109.5
H13A C13 H13C 109.5
H13B C13 H13C 109.5
N1 C14 H14A 108.1
N1 C14 H14B 108.1
N1 C14 C15 116.8(2)
H14A C14 H14B 107.3
C15 C14 H14A 108.1
C15 C14 H14B 108.1
C16 C15 C14 121.8(3)
C20 C15 C14 119.5(3)
C20 C15 C16 118.6(3)
C15 C16 H16 119.6
C17 C16 C15 120.7(3)
C17 C16 H16 119.6
C16 C17 H17 119.9
C18 C17 C16 120.2(4)
C18 C17 H17 119.9
C17 C18 H18 120.2
C19 C18 C17 119.6(3)
C19 C18 H18 120.2
C18 C19 H19 119.9
C18 C19 C20 120.2(3)
C20 C19 H19 119.9
C15 C20 C19 120.6(4)
C15 C20 H20 119.7
C19 C20 H20 119.7
N1 C21 H21A 108.7
N1 C21 H21B 108.7
N1 C21 C22 114.0(2)
H21A C21 H21B 107.6
C22 C21 H21A 108.7
C22 C21 H21B 108.7
C23 C22 C21 120.5(2)
C23 C22 C27 119.3(2)
C27 C22 C21 120.2(2)
C22 C23 H23 119.6
C24 C23 C22 120.7(3)
C24 C23 H23 119.6
C23 C24 H24 119.7
C25 C24 C23 120.6(2)
C25 C24 H24 119.7
C24 C25 H25 120.3
C24 C25 C26 119.5(3)
C26 C25 H25 120.3
C25 C26 H26 119.9
C25 C26 C27 120.3(3)
C27 C26 H26 119.9
C22 C27 P2 118.9(2)
C22 C27 C26 119.5(2)
C26 C27 P2 121.6(2)
C29 C28 P2 118.3(2)
C33 C28 P2 123.1(2)
C33 C28 C29 118.4(3)
C28 C29 H29 119.5
C30 C29 C28 120.9(3)
C30 C29 H29 119.5
C29 C30 H30 120.0
C29 C30 C31 120.0(3)
C31 C30 H30 120.0
C30 C31 H31 120.1
C32 C31 C30 119.9(3)
C32 C31 H31 120.1
C31 C32 H32 119.7
C31 C32 C33 120.6(3)
C33 C32 H32 119.7
C28 C33 H33 120.0
C32 C33 C28 120.0(3)
C32 C33 H33 120.0
C35 C34 P2 124.6(2)
C35 C34 C39 118.4(3)
C39 C34 P2 117.0(2)
C34 C35 H35 119.3
C34 C35 C36 121.4(3)
C36 C35 H35 119.3
C35 C36 H36 120.2
C37 C36 C35 119.5(3)
C37 C36 H36 120.2
C36 C37 H37 119.8
C36 C37 C38 120.4(3)
C38 C37 H37 119.8
C37 C38 H38 120.2
C37 C38 C39 119.5(3)
C39 C38 H38 120.2
C34 C39 H39 119.7
C38 C39 C34 120.7(3)
C38 C39 H39 119.7

loop_
_geom_bond_atom_site_label_1
_geom_bond_atom_site_label_2
_geom_bond_distance
P1 O1 1.484(2)
P1 N1 1.650(3)
P1 C1 1.810(3)
P1 C7 1.810(3)
P2 C27 1.832(3)
P2 C28 1.834(3)
P2 C34 1.830(3)
O2 C12 1.363(4)
O2 C13 1.432(4)
N1 C14 1.472(4)
N1 C21 1.463(4)
C1 C2 1.388(4)
C1 C6 1.389(4)
C2 H2 0.9500
C2 C3 1.395(5)
C3 H3 0.9500
C3 C4 1.378(5)
C4 H4 0.9500
C4 C5 1.375(5)
C5 H5 0.9500
C5 C6 1.381(5)
C6 H6 0.9500
C7 C8 1.396(4)
C7 C12 1.405(4)
C8 H8 0.9500
C8 C9 1.383(4)
C9 H9 0.9500
C9 C10 1.379(5)
C10 H10 0.9500
C10 C11 1.380(5)
C11 H11 0.9500
C11 C12 1.395(4)
C13 H13A 0.9800
C13 H13B 0.9800
C13 H13C 0.9800
C14 H14A 0.9900
C14 H14B 0.9900
C14 C15 1.511(4)
C15 C16 1.385(5)
C15 C20 1.381(5)
C16 H16 0.9500
C16 C17 1.385(5)
C17 H17 0.9500
C17 C18 1.376(6)
C18 H18 0.9500
C18 C19 1.373(6)
C19 H19 0.9500
C19 C20 1.393(5)
C20 H20 0.9500
C21 H21A 0.9900
C21 H21B 0.9900
C21 C22 1.531(4)
C22 C23 1.393(4)
C22 C27 1.397(4)
C23 H23 0.9500
C23 C24 1.378(4)
C24 H24 0.9500
C24 C25 1.378(4)
C25 H25 0.9500
C25 C26 1.398(4)
C26 H26 0.9500
C26 C27 1.399(4)
C28 C29 1.397(4)
C28 C33 1.394(4)
C29 H29 0.9500
C29 C30 1.375(5)
C30 H30 0.9500
C30 C31 1.382(5)
C31 H31 0.9500
C31 C32 1.373(5)
C32 H32 0.9500
C32 C33 1.388(4)
C33 H33 0.9500
C34 C35 1.379(4)
C34 C39 1.391(4)
C35 H35 0.9500
C35 C36 1.385(5)
C36 H36 0.9500
C36 C37 1.373(5)
C37 H37 0.9500
C37 C38 1.383(5)
C38 H38 0.9500
C38 C39 1.387(5)
C39 H39 0.9500

loop_
_geom_torsion_atom_site_label_1
_geom_torsion_atom_site_label_2
_geom_torsion_atom_site_label_3
_geom_torsion_atom_site_label_4
_geom_torsion
P1 N1 C14 C15 84.4(3)
P1 N1 C21 C22 124.4(2)
P1 C1 C2 C3 170.8(3)
P1 C1 C6 C5 -171.1(3)
P1 C7 C8 C9 -175.6(2)
P1 C7 C12 O2 -5.4(4)
P1 C7 C12 C11 174.4(2)
P2 C28 C29 C30 178.8(3)
P2 C28 C33 C32 -177.0(2)
P2 C34 C35 C36 -174.7(2)
P2 C34 C39 C38 175.0(2)
O1 P1 N1 C14 -86.0(2)
O1 P1 N1 C21 68.0(2)
O1 P1 C1 C2 15.1(3)
O1 P1 C1 C6 -171.4(3)
O1 P1 C7 C8 -5.2(3)
O1 P1 C7 C12 178.5(3)
N1 P1 C1 C2 142.5(2)
N1 P1 C1 C6 -43.9(3)
N1 P1 C7 C8 -132.8(2)
N1 P1 C7 C12 50.9(3)
N1 C14 C15 C16 -64.7(4)
N1 C14 C15 C20 119.2(3)
N1 C21 C22 C23 -0.7(4)
N1 C21 C22 C27 179.8(2)
C1 P1 N1 C14 151.3(2)
C1 P1 N1 C21 -54.7(2)
C1 P1 C7 C8 114.0(2)
C1 P1 C7 C12 -62.3(3)
C1 C2 C3 C4 1.2(6)
C2 C1 C6 C5 2.4(5)
C2 C3 C4 C5 1.7(6)
C3 C4 C5 C6 -2.4(6)
C4 C5 C6 C1 0.4(5)
C6 C1 C2 C3 -3.2(5)
C7 P1 N1 C14 37.2(2)
C7 P1 N1 C21 -168.8(2)
C7 P1 C1 C2 -104.6(3)
C7 P1 C1 C6 69.0(3)
C7 C8 C9 C10 0.0(5)
C8 C7 C12 O2 178.4(3)
C8 C7 C12 C11 -1.8(4)
C8 C9 C10 C11 -0.3(5)
C9 C10 C11 C12 -0.5(5)
C10 C11 C12 O2 -178.6(3)
C10 C11 C12 C7 1.6(5)
C12 C7 C8 C9 1.0(4)
C13 O2 C12 C7 177.0(3)
C13 O2 C12 C11 -2.8(5)
C14 N1 C21 C22 -80.0(3)
C14 C15 C16 C17 -175.4(3)
C14 C15 C20 C19 175.3(3)
C15 C16 C17 C18 -0.6(6)
C16 C15 C20 C19 -0.9(5)
C16 C17 C18 C19 0.7(6)
C17 C18 C19 C20 -1.0(6)
C18 C19 C20 C15 1.1(6)
C20 C15 C16 C17 0.7(5)
C21 N1 C14 C15 -70.4(3)
C21 C22 C23 C24 179.8(3)
C21 C22 C27 P2 -2.7(3)
C21 C22 C27 C26 179.2(2)
C22 C23 C24 C25 1.0(4)
C23 C22 C27 P2 177.8(2)
C23 C22 C27 C26 -0.3(4)
C23 C24 C25 C26 -0.3(4)
C24 C25 C26 C27 -0.7(4)
C25 C26 C27 P2 -177.0(2)
C25 C26 C27 C22 1.0(4)
C27 P2 C28 C29 162.3(2)
C27 P2 C28 C33 -21.4(3)
C27 P2 C34 C35 -86.9(3)
C27 P2 C34 C39 96.6(2)
C27 C22 C23 C24 -0.7(4)
C28 P2 C27 C22 90.1(2)
C28 P2 C27 C26 -91.9(2)
C28 P2 C34 C35 19.6(3)
C28 P2 C34 C39 -156.9(2)
C28 C29 C30 C31 -2.5(5)
C29 C28 C33 C32 -0.6(5)
C29 C30 C31 C32 1.0(6)
C30 C31 C32 C33 0.6(6)
C31 C32 C33 C28 -0.8(5)
C33 C28 C29 C30 2.3(5)
C34 P2 C27 C22 -163.8(2)
C34 P2 C27 C26 14.3(2)
C34 P2 C28 C29 54.7(3)
C34 P2 C28 C33 -128.9(3)
C34 C35 C36 C37 0.0(5)
C35 C34 C39 C38 -1.7(4)
C35 C36 C37 C38 -1.9(5)
C36 C37 C38 C39 1.9(5)
C37 C38 C39 C34 -0.1(4)
C39 C34 C35 C36 1.8(4)
